data_4313543
loop_
_publ_author_name
'Zhiqiang Xu'
'Laurence K. Thompson'
'Victoria A. Milway'
'Liang Zhao'
'Timothy Kelly'
'David O. Miller'

_publ_section_title
;
 Self-Assembled Dinuclear, Trinuclear, Tetranuclear, Pentanuclear, and
 Octanuclear Ni(II) Complexes of a Series of Polytopic Diazine Based
 Ligands: Structural and Magnetic Properties
;
_journal_name_full 'Inorganic Chemistry'
_journal_page_first 2950
_journal_page_last 2959
_journal_paper_doi 10.1021/ic0206950
_journal_volume 42
_journal_year 2003
_chemical_formula_sum 'C32 H53 N20 Ni4 O36.5'
_chemical_formula_weight 1536.78
_chemical_name_systematic
;
  ?
;
_space_group_IT_number 78
_symmetry_cell_setting tetragonal
_symmetry_space_group_name_Hall 'P 4cw'
_symmetry_space_group_name_H-M 'P 43'
_atom_sites_solution_hydrogens geom
_atom_sites_solution_primary direct
_atom_sites_solution_secondary difmap
_audit_creation_method SHELXL-97
_cell_angle_alpha 90.00
_cell_angle_beta 90.00
_cell_angle_gamma 90.00
_cell_formula_units_Z 4
_cell_length_a 12.9483(7)
_cell_length_b 12.9483(7)
_cell_length_c 33.416(3)
_cell_measurement_temperature 193(2)
_cell_volume 5602.5(7)
_computing_structure_refinement 'SHELXL-97 (Sheldrick, 1997)'
_computing_structure_solution 'SHELXS-97 (Sheldrick, 1990)'
_diffrn_ambient_temperature 193(2)
_diffrn_measured_fraction_theta_full 1.000
_diffrn_measured_fraction_theta_max 1.000
_diffrn_radiation_monochromator graphite
_diffrn_radiation_source 'rotating anode'
_diffrn_radiation_type MoK\a
_diffrn_radiation_wavelength 0.71073
_diffrn_reflns_av_R_equivalents 0.0276
_diffrn_reflns_av_sigmaI/netI 0.0263
_diffrn_reflns_limit_h_max 14
_diffrn_reflns_limit_h_min -16
_diffrn_reflns_limit_k_max 14
_diffrn_reflns_limit_k_min -16
_diffrn_reflns_limit_l_max 22
_diffrn_reflns_limit_l_min -41
_diffrn_reflns_number 26133
_diffrn_reflns_theta_full 26.38
_diffrn_reflns_theta_max 26.38
_diffrn_reflns_theta_min 1.57
_exptl_absorpt_coefficient_mu 1.446
_exptl_absorpt_correction_T_max 0.6961
_exptl_absorpt_correction_T_min 0.5375
_exptl_absorpt_correction_type SADABS
_exptl_crystal_density_diffrn 1.822
_exptl_crystal_density_method 'not measured'
_exptl_crystal_F_000 3156
_exptl_crystal_size_max 0.49
_exptl_crystal_size_mid 0.39
_exptl_crystal_size_min 0.27
_refine_diff_density_max 0.850
_refine_diff_density_min -0.563
_refine_diff_density_rms 0.101
_refine_ls_abs_structure_details 'Flack H D (1983), Acta Cryst. A39, 876-881'
_refine_ls_abs_structure_Flack 0.371(15)
_refine_ls_extinction_method none
_refine_ls_goodness_of_fit_ref 1.038
_refine_ls_hydrogen_treatment mixed
_refine_ls_matrix_type full
_refine_ls_number_parameters 835
_refine_ls_number_reflns 8944
_refine_ls_number_restraints 0
_refine_ls_restrained_S_all 1.038
_refine_ls_R_factor_all 0.0524
_refine_ls_R_factor_gt 0.0480
_refine_ls_shift/su_max 0.001
_refine_ls_shift/su_mean 0.000
_refine_ls_structure_factor_coef Fsqd
_refine_ls_weighting_details 'calc w=1/[\s^2^(Fo^2^)+(0.0858P)^2^+9.8735P] where P=(Fo^2^+2Fc^2^)/3'
_refine_ls_weighting_scheme calc
_refine_ls_wR_factor_gt 0.1310
_refine_ls_wR_factor_ref 0.1348
_reflns_number_gt 8306
_reflns_number_total 8944
_reflns_threshold_expression >2sigma(I)
_cod_data_source_file ic0206950_3.cif
_cod_data_source_block shelxl(3)
_cod_original_cell_volume 5602.4(6)
_cod_original_formula_sum 'C32 H53 N20 Ni4 O36.50'
_cod_database_code 4313543

loop_
_symmetry_equiv_pos_as_xyz
'x, y, z'
'-x, -y, z+1/2'
'-y, x, z+3/4'
'y, -x, z+1/4'

loop_
_atom_site_label
_atom_site_type_symbol
_atom_site_fract_x
_atom_site_fract_y
_atom_site_fract_z
_atom_site_U_iso_or_equiv
_atom_site_adp_type
_atom_site_occupancy
_atom_site_symmetry_multiplicity
_atom_site_calc_flag
_atom_site_refinement_flags
_atom_site_disorder_assembly
_atom_site_disorder_group
Ni1 Ni 0.43754(5) 0.41009(5) 0.16853(17) 0.02582(16) Uani 1 1 d . . .
Ni2 Ni 0.08957(5) 0.41015(5) 0.07710(17) 0.02443(16) Uani 1 1 d . . .
Ni3 Ni 0.08234(5) 0.04084(5) 0.15321(17) 0.02527(16) Uani 1 1 d . . .
Ni4 Ni 0.45447(5) 0.05819(5) 0.08030(17) 0.02575(16) Uani 1 1 d . . .
O1 O 0.0261(3) 0.3942(3) 0.1342(2) 0.0294(9) Uani 1 1 d . . .
O2 O 0.2239(3) 0.4023(3) 0.1101(2) 0.0280(8) Uani 1 1 d . . .
O3 O 0.1018(3) -0.0081(3) 0.0937(2) 0.0289(9) Uani 1 1 d . . .
O4 O 0.0852(3) 0.1824(3) 0.1251(2) 0.0278(8) Uani 1 1 d . . .
O5 O 0.5011(3) 0.0621(3) 0.1400(2) 0.0300(9) Uani 1 1 d . . .
O6 O 0.3118(3) 0.0542(3) 0.1069(2) 0.0294(9) Uani 1 1 d . . .
O7 O 0.4353(3) 0.4715(3) 0.1103(2) 0.0288(9) Uani 1 1 d . . .
O8 O 0.4464(3) 0.2747(3) 0.1352(2) 0.0294(9) Uani 1 1 d . . .
O9 O 0.5965(3) 0.4140(4) 0.1657(2) 0.0476(12) Uani 1 1 d . . .
O10 O 0.4328(4) 0.5608(3) 0.1859(2) 0.0423(11) Uani 1 1 d . . .
O11 O -0.0606(3) 0.4228(4) 0.0580(2) 0.0463(12) Uani 1 1 d . . .
O12 O 0.0972(4) 0.5675(3) 0.0843(2) 0.0440(12) Uani 1 1 d . . .
O13 O -0.0742(3) 0.0396(4) 0.1444(2) 0.0408(11) Uani 1 1 d . . .
O14 O 0.0751(4) -0.1146(3) 0.1666(2) 0.0396(11) Uani 1 1 d . . .
O15 O 0.4523(4) -0.0990(3) 0.0841(2) 0.0450(12) Uani 1 1 d . . .
O16 O 0.6092(3) 0.0564(4) 0.0651(2) 0.0414(11) Uani 1 1 d . . .
O17 O 0.4077(7) 0.5937(7) -0.0127(5) 0.149(6) Uani 1 1 d . . .
O18 O 0.3498(15) 0.7416(7) -0.0059(5) 0.206(9) Uani 1 1 d . . .
O19 O 0.4011(15) 0.6485(14) 0.0402(6) 0.251(11) Uani 1 1 d . . .
O20 O 0.7535(7) 0.357(2) 0.2519(5) 0.266(12) Uani 1 1 d . . .
O21 O 0.9103(4) 0.3638(5) 0.2475(3) 0.0706(19) Uani 1 1 d . . .
O22 O 0.8232(11) 0.3844(16) 0.1935(5) 0.223(10) Uani 1 1 d . . .
O23 O 0.7776(10) 0.8877(17) 0.2591(5) 0.232(10) Uani 1 1 d . . .
O24 O 0.9071(4) 0.8558(5) 0.2252(3) 0.0568(14) Uani 1 1 d . . .
O25 O 0.7696(7) 0.9257(9) 0.1996(4) 0.137(4) Uani 1 1 d . . .
O26 O 0.8841 0.7093 0.0619 0.49(3) Uani 1 1 d . . .
O27 O 0.8592 0.8382 0.1107 0.148(5) Uani 1 1 d . . .
O28 O 0.9978 0.7523 0.1069 0.106(3) Uani 1 1 d . . .
O29 O 0.6320(6) 0.0852(6) 0.2356(3) 0.088(3) Uani 1 1 d . . .
O30 O 0.6654(4) 0.2092(4) 0.1656(3) 0.0613(17) Uani 1 1 d . . .
O31 O 0.8506(4) 0.2281(5) 0.1217(3) 0.0608(16) Uani 1 1 d . . .
O32 O 0.8370(6) 0.5118(7) 0.1211(3) 0.091(3) Uani 1 1 d . . .
O33 O 0.5386(12) 0.6708(9) 0.1262(5) 0.093(6) Uani 0.50 1 d P . .
O34 O 0.2544(4) 0.8291(4) 0.0743(3) 0.0512(13) Uani 1 1 d . . .
O35 O 0.7314(13) 0.6802(12) 0.1559(5) 0.198(7) Uani 1 1 d . . .
O36 O 0.6619(10) 0.8574(11) 0.0759(5) 0.079(4) Uani 0.50 1 d P . .
O37 O 0.7229(15) 0.930(2) 0.1163(8) 0.153(11) Uani 0.50 1 d P . .
O38 O 0.2687(4) 0.6438(4) 0.1178(3) 0.0594(16) Uani 1 1 d . . .
N1 N 0.4292(4) 0.3581(3) 0.2268(2) 0.0288(11) Uani 1 1 d . . .
N2 N 0.1549(4) 0.3572(4) 0.2265(2) 0.0270(10) Uani 1 1 d . . .
N3 N 0.0797(3) 0.3676(4) 0.1975(2) 0.0259(10) Uani 1 1 d . . .
N4 N 0.2792(3) 0.3871(3) 0.1748(2) 0.0260(10) Uani 1 1 d . . .
N5 N 0.1411(3) 0.4183(4) 0.0187(2) 0.0265(10) Uani 1 1 d . . .
N6 N 0.1457(3) 0.1451(3) 0.0075(2) 0.0273(10) Uani 1 1 d . . .
N7 N 0.1328(3) 0.0623(3) 0.0322(2) 0.0250(10) Uani 1 1 d . . .
N8 N 0.1067(3) 0.2546(3) 0.0635(2) 0.0232(9) Uani 1 1 d . . .
N9 N 0.0689(4) 0.0882(4) 0.2113(2) 0.0291(11) Uani 1 1 d . . .
N10 N 0.3417(4) 0.0946(4) 0.2260(2) 0.0288(10) Uani 1 1 d . . .
N11 N 0.4271(4) 0.0842(4) 0.2010(2) 0.0294(10) Uani 1 1 d . . .
N12 N 0.2364(4) 0.0623(3) 0.1686(2) 0.0259(10) Uani 1 1 d . . .
N13 N 0.4088(4) 0.0629(4) 0.0205(2) 0.0306(11) Uani 1 1 d . . .
N14 N 0.4040(4) 0.3375(4) 0.0187(2) 0.0293(10) Uani 1 1 d . . .
N15 N 0.4141(4) 0.4149(4) 0.0463(2) 0.0319(11) Uani 1 1 d . . .
N16 N 0.4359(3) 0.2171(3) 0.0713(2) 0.0245(9) Uani 1 1 d . . .
N17 N 0.3868(10) 0.6633(6) 0.0038(4) 0.101(4) Uani 1 1 d . . .
N18 N 0.8290(6) 0.3696(9) 0.2316(4) 0.095(3) Uani 1 1 d . . .
N19 N 0.8208(5) 0.8881(6) 0.2276(3) 0.0596(18) Uani 1 1 d . . .
N20 N 0.9095 0.7608 0.0943 0.216(12) Uani 1 1 d . . .
C1 C 0.5116(4) 0.3420(5) 0.2517(3) 0.0338(13) Uani 1 1 d . . .
C2 C 0.4975(5) 0.3222(5) 0.2915(3) 0.0398(15) Uani 1 1 d . . .
C3 C 0.4013(5) 0.3189(5) 0.3074(3) 0.0354(14) Uani 1 1 d . . .
C4 C 0.3177(5) 0.3339(4) 0.2825(3) 0.0311(13) Uani 1 1 d . . .
C5 C 0.3351(4) 0.3532(4) 0.2424(3) 0.0270(12) Uani 1 1 d . . .
C6 C 0.2487(4) 0.3659(4) 0.2128(3) 0.0255(11) Uani 1 1 d . . .
C9 C 0.0970(4) 0.3835(4) 0.1591(3) 0.0244(11) Uani 1 1 d . . .
C10 C 0.2072(4) 0.3913(4) 0.1465(3) 0.0251(11) Uani 1 1 d . . .
C11 C 0.1552(4) 0.5060(4) -0.0027(3) 0.0313(13) Uani 1 1 d . . .
C12 C 0.1743(5) 0.5059(5) -0.0435(3) 0.0341(13) Uani 1 1 d . . .
C13 C 0.1819(5) 0.4139(5) -0.0633(3) 0.0325(13) Uani 1 1 d . . .
C14 C 0.1685(4) 0.3210(4) -0.0420(3) 0.0258(11) Uani 1 1 d . . .
C15 C 0.1488(4) 0.3274(4) -0.0016(3) 0.0244(11) Uani 1 1 d . . .
C16 C 0.1329(4) 0.2354(4) 0.0240(2) 0.0217(10) Uani 1 1 d . . .
C19 C 0.1124(4) 0.0676(4) 0.0713(2) 0.0234(11) Uani 1 1 d . . .
C20 C 0.1016(4) 0.1749(4) 0.0880(3) 0.0246(11) Uani 1 1 d . . .
C21 C -0.0215(5) 0.1038(5) 0.2309(3) 0.0360(14) Uani 1 1 d . . .
C22 C -0.0239(5) 0.1282(5) 0.2712(3) 0.0401(15) Uani 1 1 d . . .
C23 C 0.0653(5) 0.1362(5) 0.2921(3) 0.0360(14) Uani 1 1 d . . .
C24 C 0.1592(5) 0.1207(4) 0.2725(3) 0.0346(14) Uani 1 1 d . . .
C25 C 0.1584(4) 0.0971(4) 0.2322(2) 0.0254(11) Uani 1 1 d . . .
C26 C 0.2530(4) 0.0835(4) 0.2077(2) 0.0235(11) Uani 1 1 d . . .
C29 C 0.4234(4) 0.0697(4) 0.1619(3) 0.0246(11) Uani 1 1 d . . .
C30 C 0.3175(4) 0.0627(4) 0.1441(2) 0.0245(11) Uani 1 1 d . . .
C31 C 0.3960(5) -0.0200(5) -0.0035(3) 0.0367(14) Uani 1 1 d . . .
C32 C 0.3736(5) -0.0113(5) -0.0430(3) 0.0408(15) Uani 1 1 d . . .
C33 C 0.3677(5) 0.0855(6) -0.0603(3) 0.0381(15) Uani 1 1 d . . .
C34 C 0.3842(4) 0.1730(5) -0.0363(3) 0.0334(13) Uani 1 1 d . . .
C35 C 0.4029(4) 0.1582(5) 0.0040(3) 0.0278(12) Uani 1 1 d . . .
C37 C 0.4158(4) 0.2452(4) 0.0326(3) 0.0267(12) Uani 1 1 d . . .
C39 C 0.4281(4) 0.3999(4) 0.0852(3) 0.0274(12) Uani 1 1 d . . .
C40 C 0.4373(4) 0.2907(4) 0.0990(3) 0.0257(11) Uani 1 1 d . . .
H1 H 0.6364 0.3913 0.1876 0.057 Uiso 1 1 d . . .
H2 H 0.6298 0.4392 0.1421 0.057 Uiso 1 1 d . . .
H3 H 0.4325 0.5779 0.2134 0.052 Uiso 1 1 d . . .
H4 H 0.4310 0.6142 0.1662 0.052 Uiso 1 1 d . . .
H5 H -0.1155 0.4191 0.0767 0.057 Uiso 1 1 d . . .
H6 H -0.0754 0.4325 0.0303 0.057 Uiso 1 1 d . . .
H7 H 0.0739 0.5981 0.1083 0.053 Uiso 1 1 d . . .
H8 H 0.1238 0.6095 0.0632 0.053 Uiso 1 1 d . . .
H9 H -0.1192 0.0589 0.1655 0.049 Uiso 1 1 d . . .
H10 H -0.1019 0.0206 0.1191 0.049 Uiso 1 1 d . . .
H11 H 0.0649 -0.1365 0.1933 0.047 Uiso 1 1 d . . .
H12 H 0.0809 -0.1646 0.1457 0.047 Uiso 1 1 d . . .
H13 H 0.4705 -0.1318 0.1084 0.053 Uiso 1 1 d . . .
H14 H 0.4335 -0.1391 0.0614 0.053 Uiso 1 1 d . . .
H15 H 0.6602 0.0575 0.0853 0.050 Uiso 1 1 d . . .
H16 H 0.6291 0.0542 0.0376 0.050 Uiso 1 1 d . . .
H17 H 0.5796 0.3461 0.2411 0.040 Uiso 1 1 d . . .
H18 H 0.5552 0.3102 0.3078 0.047 Uiso 1 1 d . . .
H19 H 0.3924 0.3063 0.3349 0.042 Uiso 1 1 d . . .
H20 H 0.2497 0.3309 0.2928 0.037 Uiso 1 1 d . . .
H21 H 0.1528 0.5707 0.0109 0.037 Uiso 1 1 d . . .
H22 H 0.1809 0.5697 -0.0579 0.041 Uiso 1 1 d . . .
H23 H 0.1965 0.4127 -0.0914 0.039 Uiso 1 1 d . . .
H24 H 0.1734 0.2559 -0.0549 0.031 Uiso 1 1 d . . .
H25 H -0.0847 0.0981 0.2165 0.044 Uiso 1 1 d . . .
H26 H -0.0884 0.1384 0.2840 0.048 Uiso 1 1 d . . .
H27 H 0.0645 0.1526 0.3196 0.042 Uiso 1 1 d . . .
H28 H 0.2228 0.1264 0.2863 0.042 Uiso 1 1 d . . .
H29 H 0.4031 -0.0871 0.0078 0.043 Uiso 1 1 d . . .
H30 H 0.3609 -0.0711 -0.0592 0.049 Uiso 1 1 d . . .
H31 H 0.3528 0.0927 -0.0883 0.045 Uiso 1 1 d . . .
H32 H 0.3813 0.2406 -0.0477 0.040 Uiso 1 1 d . . .
H33 H 0.0087 0.3602 0.2065 0.025 Uiso 1 1 d . . .
H34 H 0.1343 0.0027 0.0244 0.025 Uiso 1 1 d . . .
H35 H 0.4873 0.0912 0.2121 0.025 Uiso 1 1 d . . .
H36 H 0.4050 0.4716 0.0354 0.025 Uiso 1 1 d . . .
H37 H 0.6705 0.0841 0.2611 0.025 Uiso 1 1 d . . .
H38 H 0.5779 0.0934 0.2564 0.025 Uiso 1 1 d . . .
H39 H 0.1954 0.8672 0.0824 0.076 Uiso 1 1 d . . .
H40 H 0.2472 0.8136 0.0460 0.076 Uiso 1 1 d . . .
H41 H 0.6753 0.7283 0.1542 0.076 Uiso 1 1 d . . .
H42 H 0.7758 0.7018 0.1773 0.076 Uiso 1 1 d . . .
H43 H 0.7745 0.5511 0.1183 0.076 Uiso 1 1 d . . .
H44 H 0.8432 0.4682 0.0980 0.076 Uiso 1 1 d . . .
H45 H 0.7938 0.1908 0.1104 0.076 Uiso 1 1 d . . .
H46 H 0.9080 0.1830 0.1241 0.076 Uiso 1 1 d . . .
H47 H 0.6948 0.2741 0.1733 0.076 Uiso 1 1 d . . .
H48 H 0.6008 0.2222 0.1527 0.076 Uiso 1 1 d . . .
H49 H 0.2421 0.5793 0.1277 0.076 Uiso 1 1 d . . .
H50 H 0.2129 0.6919 0.1165 0.076 Uiso 1 1 d . . .
H51 H 0.7750 0.8914 0.1009 0.076 Uiso 0.50 1 d P . .
H52 H 0.7251 0.9995 0.1059 0.076 Uiso 0.50 1 d P . .
H53 H 0.6594 0.7841 0.0717 0.076 Uiso 0.50 1 d P . .
H54 H 0.7089 0.8861 0.0568 0.076 Uiso 0.50 1 d P . .
H55 H 0.6093 0.6788 0.1341 0.076 Uiso 0.50 1 d P . .
H56 H 0.5085 0.7373 0.1233 0.076 Uiso 0.50 1 d P . .

loop_
_atom_site_aniso_label
_atom_site_aniso_U_11
_atom_site_aniso_U_22
_atom_site_aniso_U_33
_atom_site_aniso_U_23
_atom_site_aniso_U_13
_atom_site_aniso_U_12
Ni1 0.0276(3) 0.0252(3) 0.0247(4) -0.0038(3) -0.0027(3) 0.0004(3)
Ni2 0.0264(3) 0.0259(3) 0.0210(4) -0.0001(3) -0.0030(3) 0.0009(2)
Ni3 0.0282(3) 0.0261(3) 0.0215(4) 0.0034(3) 0.0026(3) 0.0002(3)
Ni4 0.0266(3) 0.0277(3) 0.0229(4) -0.0029(3) 0.0047(3) -0.0009(2)
O1 0.030(2) 0.033(2) 0.025(2) -0.0019(18) -0.0064(17) 0.0039(15)
O2 0.0254(18) 0.035(2) 0.024(2) 0.0006(17) -0.0035(16) -0.0021(15)
O3 0.033(2) 0.0230(19) 0.031(2) 0.0051(17) 0.0007(17) -0.0009(15)
O4 0.035(2) 0.0273(19) 0.021(2) 0.0013(16) 0.0003(16) 0.0018(15)
O5 0.0250(19) 0.033(2) 0.032(2) 0.0000(18) 0.0030(17) 0.0011(15)
O6 0.0285(19) 0.038(2) 0.022(2) -0.0005(17) 0.0010(16) -0.0025(16)
O7 0.031(2) 0.0246(19) 0.031(2) -0.0017(17) -0.0012(17) -0.0050(15)
O8 0.039(2) 0.0281(19) 0.020(2) -0.0040(17) -0.0006(17) 0.0049(16)
O9 0.027(2) 0.070(3) 0.045(3) 0.007(3) -0.003(2) 0.000(2)
O10 0.059(3) 0.029(2) 0.039(3) -0.011(2) -0.002(2) -0.0041(19)
O11 0.030(2) 0.078(3) 0.031(3) -0.004(3) -0.006(2) 0.010(2)
O12 0.061(3) 0.029(2) 0.043(3) -0.003(2) -0.008(2) 0.0048(19)
O13 0.033(2) 0.053(3) 0.036(3) 0.001(2) -0.001(2) -0.0011(19)
O14 0.061(3) 0.025(2) 0.032(3) 0.0076(19) 0.005(2) 0.0010(19)
O15 0.055(3) 0.032(2) 0.048(3) 0.001(2) -0.006(3) -0.0014(19)
O16 0.024(2) 0.059(3) 0.041(3) -0.009(2) 0.0057(19) -0.0004(18)
O17 0.080(5) 0.084(6) 0.283(19) -0.093(9) -0.003(7) -0.003(4)
O18 0.39(2) 0.050(5) 0.175(15) 0.025(6) -0.123(15) 0.000(8)
O19 0.31(2) 0.267(19) 0.177(17) 0.156(16) 0.103(15) 0.184(16)
O20 0.045(5) 0.61(4) 0.144(13) 0.070(18) 0.027(6) -0.039(10)
O21 0.036(3) 0.084(4) 0.091(6) 0.009(4) -0.003(3) 0.006(3)
O22 0.172(12) 0.41(3) 0.092(10) 0.075(13) -0.051(9) -0.164(14)
O23 0.107(8) 0.44(3) 0.150(13) 0.151(17) 0.063(9) 0.109(12)
O24 0.043(3) 0.077(4) 0.050(4) 0.008(3) 0.001(3) 0.006(2)
O25 0.099(6) 0.184(10) 0.127(10) 0.022(8) -0.073(7) 0.028(7)
O26 0.94(7) 0.189(17) 0.35(4) 0.09(2) -0.42(4) -0.29(3)
O27 0.119(8) 0.179(11) 0.145(12) -0.074(9) 0.019(8) -0.006(7)
O28 0.100(6) 0.098(6) 0.120(8) 0.004(6) -0.042(6) 0.024(5)
O29 0.099(5) 0.078(4) 0.087(6) 0.009(4) -0.056(5) -0.008(4)
O30 0.033(2) 0.061(3) 0.090(5) -0.001(3) -0.004(3) -0.002(2)
O31 0.042(3) 0.066(3) 0.074(5) 0.005(3) 0.000(3) 0.003(2)
O32 0.081(5) 0.130(6) 0.062(5) -0.036(5) -0.023(4) 0.044(4)
O33 0.114(10) 0.060(7) 0.105(12) -0.057(8) 0.072(10) -0.063(7)
O34 0.056(3) 0.039(2) 0.059(4) -0.004(3) 0.003(3) 0.002(2)
O35 0.270(16) 0.211(13) 0.112(11) -0.037(10) -0.019(11) 0.171(13)
O36 0.064(7) 0.095(9) 0.079(10) 0.020(8) 0.004(7) 0.045(7)
O37 0.097(13) 0.23(3) 0.13(2) 0.12(2) 0.000(13) -0.022(15)
O38 0.065(3) 0.037(3) 0.076(5) 0.008(3) 0.002(3) 0.001(2)
N1 0.035(2) 0.024(2) 0.028(3) -0.003(2) -0.009(2) 0.0027(18)
N2 0.030(2) 0.028(2) 0.024(3) -0.0026(19) -0.006(2) 0.0047(18)
N3 0.025(2) 0.030(2) 0.023(3) -0.004(2) 0.0010(19) 0.0047(17)
N4 0.029(2) 0.022(2) 0.027(3) -0.0016(19) -0.008(2) 0.0017(17)
N5 0.028(2) 0.030(2) 0.022(3) 0.0037(19) -0.0029(19) -0.0028(18)
N6 0.027(2) 0.025(2) 0.030(3) 0.001(2) 0.001(2) 0.0017(17)
N7 0.029(2) 0.019(2) 0.028(3) 0.0011(19) 0.002(2) 0.0000(17)
N8 0.023(2) 0.025(2) 0.022(2) 0.0016(18) -0.0014(18) -0.0001(16)
N9 0.034(2) 0.025(2) 0.028(3) 0.002(2) 0.007(2) 0.0044(18)
N10 0.037(3) 0.026(2) 0.023(3) 0.0007(19) 0.003(2) 0.0016(19)
N11 0.032(2) 0.029(2) 0.028(3) -0.002(2) -0.004(2) 0.0007(19)
N12 0.029(2) 0.024(2) 0.024(3) 0.0001(19) 0.002(2) 0.0032(17)
N13 0.030(2) 0.037(3) 0.025(3) -0.007(2) 0.005(2) -0.0099(19)
N14 0.028(2) 0.036(3) 0.024(3) 0.000(2) 0.000(2) -0.0020(18)
N15 0.035(3) 0.032(2) 0.028(3) 0.004(2) 0.001(2) -0.0014(19)
N16 0.029(2) 0.027(2) 0.018(2) -0.0020(18) 0.0030(19) -0.0009(17)
N17 0.181(11) 0.037(4) 0.085(8) -0.003(5) 0.035(8) 0.021(5)
N18 0.046(5) 0.140(9) 0.098(9) -0.014(7) 0.024(5) -0.026(5)
N19 0.039(3) 0.079(5) 0.060(5) 0.015(4) 0.004(3) 0.002(3)
N20 0.091(7) 0.142(10) 0.41(3) 0.182(15) 0.149(12) 0.095(8)
C1 0.031(3) 0.037(3) 0.034(4) -0.006(3) -0.010(3) 0.005(2)
C2 0.044(3) 0.040(3) 0.036(4) 0.001(3) -0.016(3) 0.005(3)
C3 0.050(4) 0.033(3) 0.023(3) -0.003(3) -0.009(3) 0.008(3)
C4 0.043(3) 0.021(3) 0.030(3) -0.002(2) -0.005(3) 0.004(2)
C5 0.034(3) 0.022(2) 0.025(3) -0.005(2) -0.005(2) 0.004(2)
C6 0.030(3) 0.021(2) 0.025(3) -0.007(2) -0.004(2) 0.0029(19)
C9 0.029(3) 0.020(2) 0.024(3) -0.004(2) -0.004(2) 0.0025(19)
C10 0.030(3) 0.022(2) 0.023(3) -0.005(2) -0.003(2) 0.0036(19)
C11 0.031(3) 0.027(3) 0.036(4) 0.005(2) 0.001(3) -0.002(2)
C12 0.035(3) 0.032(3) 0.035(4) 0.011(3) 0.002(3) -0.005(2)
C13 0.034(3) 0.042(3) 0.021(3) 0.006(3) 0.000(2) -0.008(2)
C14 0.024(2) 0.027(2) 0.027(3) 0.005(2) 0.000(2) 0.0001(19)
C15 0.018(2) 0.032(3) 0.024(3) 0.005(2) -0.002(2) -0.001(2)
C16 0.016(2) 0.029(3) 0.020(3) 0.001(2) -0.0043(19) -0.0001(18)
C19 0.019(2) 0.026(2) 0.025(3) 0.000(2) 0.001(2) -0.0002(18)
C20 0.018(2) 0.027(3) 0.028(3) -0.003(2) -0.001(2) -0.0021(18)
C21 0.040(3) 0.036(3) 0.032(4) 0.002(3) 0.007(3) 0.011(2)
C22 0.046(4) 0.034(3) 0.039(4) -0.002(3) 0.015(3) 0.010(3)
C23 0.055(4) 0.030(3) 0.024(3) -0.005(2) 0.010(3) 0.009(3)
C24 0.052(4) 0.024(3) 0.028(3) -0.002(2) 0.004(3) -0.001(2)
C25 0.038(3) 0.016(2) 0.022(3) 0.003(2) 0.002(2) 0.0003(19)
C26 0.032(3) 0.020(2) 0.018(3) -0.001(2) 0.003(2) -0.0023(19)
C29 0.031(3) 0.016(2) 0.027(3) 0.001(2) 0.000(2) 0.0000(18)
C30 0.027(3) 0.025(2) 0.022(3) 0.001(2) 0.005(2) -0.0002(19)
C31 0.037(3) 0.046(3) 0.028(3) -0.010(3) 0.007(3) -0.010(3)
C32 0.043(3) 0.048(4) 0.032(4) -0.015(3) 0.007(3) -0.009(3)
C33 0.028(3) 0.066(4) 0.020(3) -0.009(3) 0.003(2) 0.000(3)
C34 0.024(3) 0.046(3) 0.030(3) -0.005(3) 0.003(2) -0.002(2)
C35 0.019(2) 0.041(3) 0.023(3) -0.007(2) 0.007(2) -0.003(2)
C37 0.024(3) 0.033(3) 0.022(3) -0.001(2) 0.003(2) -0.001(2)
C39 0.022(2) 0.031(3) 0.030(3) 0.002(2) 0.004(2) -0.002(2)
C40 0.023(2) 0.026(3) 0.028(3) 0.001(2) 0.001(2) -0.0002(19)

loop_
_atom_type_symbol
_atom_type_description
_atom_type_scat_dispersion_real
_atom_type_scat_dispersion_imag
_atom_type_scat_source
C C 0.0033 0.0016 'International Tables Vol C Tables 4.2.6.8 and 6.1.1.4'
H H 0.0000 0.0000 'International Tables Vol C Tables 4.2.6.8 and 6.1.1.4'
N N 0.0061 0.0033 'International Tables Vol C Tables 4.2.6.8 and 6.1.1.4'
O O 0.0106 0.0060 'International Tables Vol C Tables 4.2.6.8 and 6.1.1.4'
Ni Ni 0.3393 1.1124 'International Tables Vol C Tables 4.2.6.8 and 6.1.1.4'

loop_
_geom_angle_atom_site_label_1
_geom_angle_atom_site_label_2
_geom_angle_atom_site_label_3
_geom_angle
_geom_angle_site_symmetry_1
_geom_angle_site_symmetry_3
_geom_angle_publ_flag
O10 Ni1 O9 91.1(2) . . ?
O10 Ni1 N1 92.4(2) . . ?
O9 Ni1 N1 96.0(2) . . ?
O10 Ni1 O8 164.1(2) . . ?
O9 Ni1 O8 86.6(2) . . ?
N1 Ni1 O8 103.47(18) . . ?
O10 Ni1 N4 94.52(19) . . ?
O9 Ni1 N4 172.5(2) . . ?
N1 Ni1 N4 78.9(2) . . ?
O8 Ni1 N4 89.29(17) . . ?
O10 Ni1 O7 84.32(19) . . ?
O9 Ni1 O7 87.8(2) . . ?
N1 Ni1 O7 175.04(18) . . ?
O8 Ni1 O7 79.90(16) . . ?
N4 Ni1 O7 97.65(18) . . ?
O11 Ni2 O12 90.1(2) . . ?
O11 Ni2 O2 165.7(2) . . ?
O12 Ni2 O2 86.88(18) . . ?
O11 Ni2 N5 90.5(2) . . ?
O12 Ni2 N5 92.5(2) . . ?
O2 Ni2 N5 103.64(18) . . ?
O11 Ni2 N8 96.4(2) . . ?
O12 Ni2 N8 169.2(2) . . ?
O2 Ni2 N8 88.83(17) . . ?
N5 Ni2 N8 78.91(19) . . ?
O11 Ni2 O1 85.36(19) . . ?
O12 Ni2 O1 90.6(2) . . ?
O2 Ni2 O1 80.69(16) . . ?
N5 Ni2 O1 174.78(17) . . ?
N8 Ni2 O1 98.43(17) . . ?
N9 Ni3 O13 93.1(2) . . ?
N9 Ni3 O4 99.66(18) . . ?
O13 Ni3 O4 87.68(18) . . ?
N9 Ni3 O14 94.8(2) . . ?
O13 Ni3 O14 88.7(2) . . ?
O4 Ni3 O14 165.30(19) . . ?
N9 Ni3 N12 78.8(2) . . ?
O13 Ni3 N12 170.4(2) . . ?
O4 Ni3 N12 88.68(17) . . ?
O14 Ni3 N12 96.92(19) . . ?
N9 Ni3 O3 178.01(18) . . ?
O13 Ni3 O3 88.91(18) . . ?
O4 Ni3 O3 80.46(16) . . ?
O14 Ni3 O3 85.22(18) . . ?
N12 Ni3 O3 99.21(18) . . ?
O15 Ni4 O6 86.29(18) . . ?
O15 Ni4 O16 91.0(2) . . ?
O6 Ni4 O16 168.3(2) . . ?
O15 Ni4 N13 94.9(2) . . ?
O6 Ni4 N13 99.25(18) . . ?
O16 Ni4 N13 92.3(2) . . ?
O15 Ni4 O5 88.20(19) . . ?
O6 Ni4 O5 81.15(16) . . ?
O16 Ni4 O5 87.42(18) . . ?
N13 Ni4 O5 176.90(18) . . ?
O15 Ni4 N16 171.3(2) . . ?
O6 Ni4 N16 89.07(17) . . ?
O16 Ni4 N16 94.99(19) . . ?
N13 Ni4 N16 78.57(19) . . ?
O5 Ni4 N16 98.38(17) . . ?
C9 O1 Ni2 109.4(4) . . ?
C10 O2 Ni2 112.5(3) . . ?
C19 O3 Ni3 110.2(4) . . ?
C20 O4 Ni3 112.5(3) . . ?
C29 O5 Ni4 109.2(4) . . ?
C30 O6 Ni4 112.0(4) . . ?
C39 O7 Ni1 110.0(4) . . ?
C40 O8 Ni1 112.2(4) . . ?
Ni1 O9 H1 120.2(5) . . ?
Ni1 O9 H2 119.8(4) . . ?
H1 O9 H2 120.0(5) . . ?
Ni1 O10 H3 120.1(4) . . ?
Ni1 O10 H4 119.8(5) . . ?
H3 O10 H4 120.1(5) . . ?
Ni2 O11 H5 120.1(5) . . ?
Ni2 O11 H6 120.1(4) . . ?
H5 O11 H6 119.7(5) . . ?
Ni2 O12 H7 120.0(4) . . ?
Ni2 O12 H8 119.8(4) . . ?
H7 O12 H8 120.2(5) . . ?
Ni3 O13 H9 120.0(4) . . ?
Ni3 O13 H10 120.2(4) . . ?
H9 O13 H10 119.8(5) . . ?
Ni3 O14 H11 120.2(4) . . ?
Ni3 O14 H12 119.9(4) . . ?
H11 O14 H12 119.8(4) . . ?
Ni4 O15 H13 119.9(4) . . ?
Ni4 O15 H14 119.8(4) . . ?
H13 O15 H14 120.3(5) . . ?
Ni4 O16 H15 120.1(5) . . ?
Ni4 O16 H16 119.9(4) . . ?
H15 O16 H16 120.1(5) . . ?
N20 O27 H51 134.117(3) . . ?
H37 O29 H38 75.7(8) . . ?
H47 O30 H48 108.3(6) . . ?
H45 O31 H46 108.9(6) . . ?
H43 O32 H44 107.6(8) . . ?
H55 O33 H56 108.7(9) . . ?
H39 O34 H40 108.0(6) . . ?
H41 O35 H42 108.0(12) . . ?
H53 O36 H54 108.0(15) . . ?
H51 O37 H52 105.3(18) . . ?
H49 O38 H50 108.1(6) . . ?
C5 N1 C1 118.0(6) . . ?
C5 N1 Ni1 115.8(4) . . ?
C1 N1 Ni1 125.6(4) . . ?
C6 N2 N3 113.8(5) . . ?
C9 N3 N2 125.4(5) . . ?
C9 N3 H33 118.4(6) . . ?
N2 N3 H33 116.2(6) . . ?
C10 N4 C6 118.0(5) . . ?
C10 N4 Ni1 127.9(4) . . ?
C6 N4 Ni1 114.2(4) . . ?
C11 N5 C15 117.1(5) . . ?
C11 N5 Ni2 125.7(4) . . ?
C15 N5 Ni2 116.7(4) . . ?
C16 N6 N7 115.6(5) . . ?
C19 N7 N6 125.3(4) . . ?
C19 N7 H34 111.4(6) . . ?
N6 N7 H34 123.3(7) . . ?
C20 N8 C16 117.6(5) . . ?
C20 N8 Ni2 128.1(4) . . ?
C16 N8 Ni2 114.2(3) . . ?
C21 N9 C25 118.4(6) . . ?
C21 N9 Ni3 125.2(5) . . ?
C25 N9 Ni3 116.2(4) . . ?
C26 N10 N11 114.1(5) . . ?
C29 N11 N10 125.2(5) . . ?
C29 N11 H35 118.0(7) . . ?
N10 N11 H35 116.7(7) . . ?
C30 N12 C26 117.9(5) . . ?
C30 N12 Ni3 127.1(4) . . ?
C26 N12 Ni3 114.8(4) . . ?
C31 N13 C35 118.4(6) . . ?
C31 N13 Ni4 125.5(5) . . ?
C35 N13 Ni4 115.7(4) . . ?
C37 N14 N15 115.2(5) . . ?
C39 N15 N14 124.4(5) . . ?
C39 N15 H36 125.6(7) . . ?
N14 N15 H36 109.8(7) . . ?
C40 N16 C37 118.0(5) . . ?
C40 N16 Ni4 127.2(4) . . ?
C37 N16 Ni4 114.7(4) . . ?
O17 N17 O18 132.7(17) . . ?
O17 N17 O19 109.3(14) . . ?
O18 N17 O19 117.8(14) . . ?
O21 N18 O20 117.5(14) . . ?
O21 N18 O22 120.4(10) . . ?
O20 N18 O22 122.0(13) . . ?
O23 N19 O24 119.6(10) . . ?
O23 N19 O25 114.6(10) . . ?
O24 N19 O25 125.8(10) . . ?
O28 N20 O26 118.169(1) . . ?
O28 N20 O27 112.781(3) . . ?
O26 N20 O27 127.406(2) . . ?
C2 C1 N1 121.1(6) . . ?
C2 C1 H17 119.7(7) . . ?
N1 C1 H17 119.2(8) . . ?
C3 C2 C1 120.7(6) . . ?
C3 C2 H18 119.8(8) . . ?
C1 C2 H18 119.4(8) . . ?
C2 C3 C4 118.6(7) . . ?
C2 C3 H19 120.2(6) . . ?
C4 C3 H19 121.2(7) . . ?
C3 C4 C5 118.9(6) . . ?
C3 C4 H20 120.3(8) . . ?
C5 C4 H20 120.8(7) . . ?
N1 C5 C4 122.7(5) . . ?
N1 C5 C6 114.9(5) . . ?
C4 C5 C6 122.4(5) . . ?
N2 C6 N4 128.1(5) . . ?
N2 C6 C5 117.0(5) . . ?
N4 C6 C5 114.9(5) . . ?
O1 C9 N3 122.9(5) . . ?
O1 C9 C10 120.5(5) . . ?
N3 C9 C10 116.6(5) . . ?
O2 C10 N4 125.3(5) . . ?
O2 C10 C9 116.8(5) . . ?
N4 C10 C9 117.9(5) . . ?
N5 C11 C12 122.7(6) . . ?
N5 C11 H21 118.9(7) . . ?
C12 C11 H21 118.4(7) . . ?
C13 C12 C11 119.4(5) . . ?
C13 C12 H22 120.0(7) . . ?
C11 C12 H22 120.6(7) . . ?
C12 C13 C14 119.3(6) . . ?
C12 C13 H23 120.2(6) . . ?
C14 C13 H23 120.5(6) . . ?
C15 C14 C13 117.9(5) . . ?
C15 C14 H24 120.7(6) . . ?
C13 C14 H24 121.3(7) . . ?
N5 C15 C14 123.5(5) . . ?
N5 C15 C16 113.5(5) . . ?
C14 C15 C16 123.0(5) . . ?
N6 C16 N8 126.6(5) . . ?
N6 C16 C15 117.3(5) . . ?
N8 C16 C15 116.1(5) . . ?
O3 C19 N7 124.8(5) . . ?
O3 C19 C20 119.8(5) . . ?
N7 C19 C20 115.3(5) . . ?
O4 C20 N8 123.9(5) . . ?
O4 C20 C19 116.8(5) . . ?
N8 C20 C19 119.2(5) . . ?
N9 C21 C22 121.6(6) . . ?
N9 C21 H25 119.1(7) . . ?
C22 C21 H25 119.3(7) . . ?
C23 C22 C21 120.0(6) . . ?
C23 C22 H26 120.7(8) . . ?
C21 C22 H26 119.3(8) . . ?
C22 C23 C24 119.4(6) . . ?
C22 C23 H27 120.6(7) . . ?
C24 C23 H27 120.0(7) . . ?
C25 C24 C23 118.9(6) . . ?
C25 C24 H28 120.0(7) . . ?
C23 C24 H28 121.1(7) . . ?
N9 C25 C24 121.8(6) . . ?
N9 C25 C26 114.2(5) . . ?
C24 C25 C26 123.9(5) . . ?
N10 C26 N12 127.8(5) . . ?
N10 C26 C25 117.0(5) . . ?
N12 C26 C25 115.2(5) . . ?
O5 C29 N11 124.1(5) . . ?
O5 C29 C30 120.0(5) . . ?
N11 C29 C30 115.8(5) . . ?
O6 C30 N12 124.4(5) . . ?
O6 C30 C29 117.1(5) . . ?
N12 C30 C29 118.5(5) . . ?
N13 C31 C32 122.6(6) . . ?
N13 C31 H29 118.7(7) . . ?
C32 C31 H29 118.8(7) . . ?
C31 C32 C33 119.7(6) . . ?
C31 C32 H30 121.4(8) . . ?
C33 C32 H30 119.0(8) . . ?
C32 C33 C34 118.9(6) . . ?
C32 C33 H31 120.5(7) . . ?
C34 C33 H31 120.6(7) . . ?
C35 C34 C33 118.2(6) . . ?
C35 C34 H32 121.4(7) . . ?
C33 C34 H32 120.4(7) . . ?
N13 C35 C34 122.2(5) . . ?
N13 C35 C37 115.0(5) . . ?
C34 C35 C37 122.8(6) . . ?
N14 C37 N16 127.4(5) . . ?
N14 C37 C35 117.2(6) . . ?
N16 C37 C35 115.4(5) . . ?
O7 C39 N15 123.9(5) . . ?
O7 C39 C40 119.1(6) . . ?
N15 C39 C40 117.0(5) . . ?
O8 C40 N16 124.3(5) . . ?
O8 C40 C39 118.0(5) . . ?
N16 C40 C39 117.6(5) . . ?

loop_
_geom_bond_atom_site_label_1
_geom_bond_atom_site_label_2
_geom_bond_distance
_geom_bond_site_symmetry_2
_geom_bond_publ_flag
Ni1 O10 2.037(4) . ?
Ni1 O9 2.061(4) . ?
Ni1 N1 2.062(6) . ?
Ni1 O8 2.080(4) . ?
Ni1 N4 2.082(5) . ?
Ni1 O7 2.102(5) . ?
Ni2 O11 2.053(5) . ?
Ni2 O12 2.053(4) . ?
Ni2 O2 2.063(4) . ?
Ni2 N5 2.067(5) . ?
Ni2 N8 2.077(4) . ?
Ni2 O1 2.088(5) . ?
Ni3 N9 2.043(6) . ?
Ni3 O13 2.048(4) . ?
Ni3 O4 2.061(4) . ?
Ni3 O14 2.064(4) . ?
Ni3 N12 2.079(5) . ?
Ni3 O3 2.103(5) . ?
Ni4 O15 2.040(4) . ?
Ni4 O6 2.052(4) . ?
Ni4 O16 2.067(4) . ?
Ni4 N13 2.084(6) . ?
Ni4 O5 2.086(5) . ?
Ni4 N16 2.093(5) . ?
O1 C9 1.247(7) . ?
O2 C10 1.244(8) . ?
O3 C19 1.239(7) . ?
O4 C20 1.260(7) . ?
O5 C29 1.247(7) . ?
O6 C30 1.248(7) . ?
O7 C39 1.256(8) . ?
O8 C40 1.234(8) . ?
O9 H1 0.944(7) . ?
O9 H2 0.956(7) . ?
O10 H3 0.944(8) . ?
O10 H4 0.955(7) . ?
O11 H5 0.948(6) . ?
O11 H6 0.954(8) . ?
O12 H7 0.944(7) . ?
O12 H8 0.954(7) . ?
O13 H9 0.949(7) . ?
O13 H10 0.953(7) . ?
O14 H11 0.945(7) . ?
O14 H12 0.957(6) . ?
O15 H13 0.945(7) . ?
O15 H14 0.952(7) . ?
O16 H15 0.945(6) . ?
O16 H16 0.954(8) . ?
O17 N17 1.092(12) . ?
O18 N17 1.167(14) . ?
O19 N17 1.24(2) . ?
O20 N18 1.200(13) . ?
O21 N18 1.182(12) . ?
O22 N18 1.290(17) . ?
O23 N19 1.193(15) . ?
O24 N19 1.197(8) . ?
O25 N19 1.245(11) . ?
O26 N20 1.3143 . ?
O27 N20 1.3151 . ?
O27 H51 1.3306 . ?
O28 N20 1.2242 . ?
O29 H37 0.987(9) . ?
O29 H38 0.993(11) . ?
O30 H47 0.957(6) . ?
O30 H48 0.956(6) . ?
O31 H45 0.957(6) . ?
O31 H46 0.949(5) . ?
O32 H43 0.961(7) . ?
O32 H44 0.961(8) . ?
O33 H55 0.958(16) . ?
O33 H56 0.950(16) . ?
O34 H39 0.949(5) . ?
O34 H40 0.969(9) . ?
O35 H41 0.958(10) . ?
O35 H42 0.959(16) . ?
O36 H53 0.961(15) . ?
O36 H54 0.957(15) . ?
O37 H51 0.98(3) . ?
O37 H52 0.97(2) . ?
O38 H49 0.961(6) . ?
O38 H50 0.955(5) . ?
N1 C5 1.326(8) . ?
N1 C1 1.370(8) . ?
N2 C6 1.303(8) . ?
N2 N3 1.379(7) . ?
N3 C9 1.319(8) . ?
N3 H33 0.972(5) . ?
N4 C10 1.328(7) . ?
N4 C6 1.358(8) . ?
N5 C11 1.353(7) . ?
N5 C15 1.361(8) . ?
N6 C16 1.305(7) . ?
N6 N7 1.363(7) . ?
N7 C19 1.337(8) . ?
N7 H34 0.815(5) . ?
N8 C20 1.320(7) . ?
N8 C16 1.383(7) . ?
N9 C21 1.355(8) . ?
N9 C25 1.359(8) . ?
N10 C26 1.308(8) . ?
N10 N11 1.391(7) . ?
N11 C29 1.322(8) . ?
N11 H35 0.867(5) . ?
N12 C30 1.334(7) . ?
N12 C26 1.351(8) . ?
N13 C31 1.350(8) . ?
N13 C35 1.354(8) . ?
N14 C37 1.291(8) . ?
N14 N15 1.368(7) . ?
N15 C39 1.325(9) . ?
N15 H36 0.828(6) . ?
N16 C40 1.327(7) . ?
N16 C37 1.370(8) . ?
C1 C2 1.367(10) . ?
C1 H17 0.949(7) . ?
C2 C3 1.356(10) . ?
C2 H18 0.938(7) . ?
C3 C4 1.380(9) . ?
C3 H19 0.939(9) . ?
C4 C5 1.382(9) . ?
C4 H20 0.946(7) . ?
C5 C6 1.502(8) . ?
C9 C10 1.492(8) . ?
C11 C12 1.386(10) . ?
C11 H21 0.953(7) . ?
C12 C13 1.368(9) . ?
C12 H22 0.960(6) . ?
C13 C14 1.408(8) . ?
C13 H23 0.956(8) . ?
C14 C15 1.378(9) . ?
C14 H24 0.950(6) . ?
C15 C16 1.481(8) . ?
C19 C20 1.504(7) . ?
C21 C22 1.385(10) . ?
C21 H25 0.953(8) . ?
C22 C23 1.353(11) . ?
C22 H26 0.947(7) . ?
C23 C24 1.396(9) . ?
C23 H27 0.944(9) . ?
C24 C25 1.380(9) . ?
C24 H28 0.948(7) . ?
C25 C26 1.484(8) . ?
C29 C30 1.498(8) . ?
C31 C32 1.356(10) . ?
C31 H29 0.951(7) . ?
C32 C33 1.383(11) . ?
C32 H30 0.960(7) . ?
C33 C34 1.404(9) . ?
C33 H31 0.958(9) . ?
C34 C35 1.382(9) . ?
C34 H32 0.956(7) . ?
C35 C37 1.486(8) . ?
C39 C40 1.492(8) . ?

loop_
_geom_torsion_atom_site_label_1
_geom_torsion_atom_site_label_2
_geom_torsion_atom_site_label_3
_geom_torsion_atom_site_label_4
_geom_torsion
_geom_torsion_site_symmetry_1
_geom_torsion_site_symmetry_2
_geom_torsion_site_symmetry_3
_geom_torsion_site_symmetry_4
_geom_torsion_publ_flag
O11 Ni2 O1 C9 -179.7(4) . . . . ?
O12 Ni2 O1 C9 -89.6(4) . . . . ?
O2 Ni2 O1 C9 -2.8(3) . . . . ?
N5 Ni2 O1 C9 143.5(18) . . . . ?
N8 Ni2 O1 C9 84.6(4) . . . . ?
O11 Ni2 O2 C10 13.6(10) . . . . ?
O12 Ni2 O2 C10 91.8(4) . . . . ?
N5 Ni2 O2 C10 -176.3(4) . . . . ?
N8 Ni2 O2 C10 -98.1(4) . . . . ?
O1 Ni2 O2 C10 0.7(4) . . . . ?
N9 Ni3 O3 C19 -89(5) . . . . ?
O13 Ni3 O3 C19 92.2(4) . . . . ?
O4 Ni3 O3 C19 4.4(3) . . . . ?
O14 Ni3 O3 C19 -178.9(4) . . . . ?
N12 Ni3 O3 C19 -82.7(4) . . . . ?
N9 Ni3 O4 C20 174.7(4) . . . . ?
O13 Ni3 O4 C20 -92.6(4) . . . . ?
O14 Ni3 O4 C20 -16.5(9) . . . . ?
N12 Ni3 O4 C20 96.3(4) . . . . ?
O3 Ni3 O4 C20 -3.3(4) . . . . ?
O15 Ni4 O5 C29 -92.5(3) . . . . ?
O6 Ni4 O5 C29 -6.0(3) . . . . ?
O16 Ni4 O5 C29 176.4(4) . . . . ?
N13 Ni4 O5 C29 92(3) . . . . ?
N16 Ni4 O5 C29 81.7(3) . . . . ?
O15 Ni4 O6 C30 93.2(4) . . . . ?
O16 Ni4 O6 C30 16.4(11) . . . . ?
N13 Ni4 O6 C30 -172.5(4) . . . . ?
O5 Ni4 O6 C30 4.4(4) . . . . ?
N16 Ni4 O6 C30 -94.2(4) . . . . ?
O10 Ni1 O7 C39 -174.1(4) . . . . ?
O9 Ni1 O7 C39 94.6(4) . . . . ?
N1 Ni1 O7 C39 -125.4(19) . . . . ?
O8 Ni1 O7 C39 7.6(3) . . . . ?
N4 Ni1 O7 C39 -80.3(4) . . . . ?
O10 Ni1 O8 C40 -12.1(9) . . . . ?
O9 Ni1 O8 C40 -94.3(4) . . . . ?
N1 Ni1 O8 C40 170.4(4) . . . . ?
N4 Ni1 O8 C40 92.0(4) . . . . ?
O7 Ni1 O8 C40 -5.9(4) . . . . ?
O10 Ni1 N1 C5 82.9(4) . . . . ?
O9 Ni1 N1 C5 174.2(4) . . . . ?
O8 Ni1 N1 C5 -97.8(4) . . . . ?
N4 Ni1 N1 C5 -11.3(4) . . . . ?
O7 Ni1 N1 C5 34(2) . . . . ?
O10 Ni1 N1 C1 -88.0(5) . . . . ?
O9 Ni1 N1 C1 3.4(5) . . . . ?
O8 Ni1 N1 C1 91.3(5) . . . . ?
N4 Ni1 N1 C1 177.9(5) . . . . ?
O7 Ni1 N1 C1 -136.4(18) . . . . ?
C6 N2 N3 C9 0.9(7) . . . . ?
O10 Ni1 N4 C10 96.9(5) . . . . ?
O9 Ni1 N4 C10 -124.7(17) . . . . ?
N1 Ni1 N4 C10 -171.6(5) . . . . ?
O8 Ni1 N4 C10 -67.7(4) . . . . ?
O7 Ni1 N4 C10 12.0(5) . . . . ?
O10 Ni1 N4 C6 -82.8(4) . . . . ?
O9 Ni1 N4 C6 55.6(19) . . . . ?
N1 Ni1 N4 C6 8.7(4) . . . . ?
O8 Ni1 N4 C6 112.6(4) . . . . ?
O7 Ni1 N4 C6 -167.7(4) . . . . ?
O11 Ni2 N5 C11 82.4(5) . . . . ?
O12 Ni2 N5 C11 -7.8(5) . . . . ?
O2 Ni2 N5 C11 -95.2(5) . . . . ?
N8 Ni2 N5 C11 178.8(5) . . . . ?
O1 Ni2 N5 C11 119.1(18) . . . . ?
O11 Ni2 N5 C15 -88.8(4) . . . . ?
O12 Ni2 N5 C15 -179.0(4) . . . . ?
O2 Ni2 N5 C15 93.6(4) . . . . ?
N8 Ni2 N5 C15 7.6(4) . . . . ?
O1 Ni2 N5 C15 -52(2) . . . . ?
C16 N6 N7 C19 -2.5(7) . . . . ?
O11 Ni2 N8 C20 -100.2(4) . . . . ?
O12 Ni2 N8 C20 132.8(10) . . . . ?
O2 Ni2 N8 C20 66.4(4) . . . . ?
N5 Ni2 N8 C20 170.5(5) . . . . ?
O1 Ni2 N8 C20 -14.0(4) . . . . ?
O11 Ni2 N8 C16 84.0(4) . . . . ?
O12 Ni2 N8 C16 -42.9(12) . . . . ?
O2 Ni2 N8 C16 -109.4(4) . . . . ?
N5 Ni2 N8 C16 -5.2(3) . . . . ?
O1 Ni2 N8 C16 170.2(3) . . . . ?
O13 Ni3 N9 C21 2.3(5) . . . . ?
O4 Ni3 N9 C21 90.5(5) . . . . ?
O14 Ni3 N9 C21 -86.7(5) . . . . ?
N12 Ni3 N9 C21 177.2(5) . . . . ?
O3 Ni3 N9 C21 -176(100) . . . . ?
O13 Ni3 N9 C25 177.3(4) . . . . ?
O4 Ni3 N9 C25 -94.6(4) . . . . ?
O14 Ni3 N9 C25 88.3(4) . . . . ?
N12 Ni3 N9 C25 -7.9(4) . . . . ?
O3 Ni3 N9 C25 -1(5) . . . . ?
C26 N10 N11 C29 3.4(8) . . . . ?
N9 Ni3 N12 C30 -169.2(5) . . . . ?
O13 Ni3 N12 C30 -136.7(11) . . . . ?
O4 Ni3 N12 C30 -69.1(4) . . . . ?
O14 Ni3 N12 C30 97.3(5) . . . . ?
O3 Ni3 N12 C30 11.0(5) . . . . ?
N9 Ni3 N12 C26 7.0(4) . . . . ?
O13 Ni3 N12 C26 39.5(14) . . . . ?
O4 Ni3 N12 C26 107.1(4) . . . . ?
O14 Ni3 N12 C26 -86.5(4) . . . . ?
O3 Ni3 N12 C26 -172.8(4) . . . . ?
O15 Ni4 N13 C31 -5.4(5) . . . . ?
O6 Ni4 N13 C31 -92.4(5) . . . . ?
O16 Ni4 N13 C31 85.8(5) . . . . ?
O5 Ni4 N13 C31 170(3) . . . . ?
N16 Ni4 N13 C31 -179.6(5) . . . . ?
O15 Ni4 N13 C35 -177.9(4) . . . . ?
O6 Ni4 N13 C35 95.1(4) . . . . ?
O16 Ni4 N13 C35 -86.7(4) . . . . ?
O5 Ni4 N13 C35 -2(3) . . . . ?
N16 Ni4 N13 C35 8.0(4) . . . . ?
C37 N14 N15 C39 -4.4(8) . . . . ?
O15 Ni4 N16 C40 128.5(13) . . . . ?
O6 Ni4 N16 C40 70.8(4) . . . . ?
O16 Ni4 N16 C40 -98.2(5) . . . . ?
N13 Ni4 N16 C40 170.4(5) . . . . ?
O5 Ni4 N16 C40 -10.1(5) . . . . ?
O15 Ni4 N16 C37 -48.3(15) . . . . ?
O6 Ni4 N16 C37 -106.1(4) . . . . ?
O16 Ni4 N16 C37 84.9(4) . . . . ?
N13 Ni4 N16 C37 -6.5(4) . . . . ?
O5 Ni4 N16 C37 173.0(4) . . . . ?
C5 N1 C1 C2 -0.5(9) . . . . ?
Ni1 N1 C1 C2 170.2(5) . . . . ?
N1 C1 C2 C3 -0.6(10) . . . . ?
C1 C2 C3 C4 1.2(10) . . . . ?
C2 C3 C4 C5 -0.9(9) . . . . ?
C1 N1 C5 C4 0.8(8) . . . . ?
Ni1 N1 C5 C4 -170.8(4) . . . . ?
C1 N1 C5 C6 -176.8(5) . . . . ?
Ni1 N1 C5 C6 11.7(6) . . . . ?
C3 C4 C5 N1 -0.1(8) . . . . ?
C3 C4 C5 C6 177.3(5) . . . . ?
N3 N2 C6 N4 2.6(8) . . . . ?
N3 N2 C6 C5 -178.7(4) . . . . ?
C10 N4 C6 N2 -6.5(8) . . . . ?
Ni1 N4 C6 N2 173.3(4) . . . . ?
C10 N4 C6 C5 174.9(4) . . . . ?
Ni1 N4 C6 C5 -5.4(6) . . . . ?
N1 C5 C6 N2 177.1(5) . . . . ?
C4 C5 C6 N2 -0.4(8) . . . . ?
N1 C5 C6 N4 -4.0(7) . . . . ?
C4 C5 C6 N4 178.4(5) . . . . ?
Ni2 O1 C9 N3 -177.2(4) . . . . ?
Ni2 O1 C9 C10 4.5(6) . . . . ?
N2 N3 C9 O1 -178.8(5) . . . . ?
N2 N3 C9 C10 -0.3(8) . . . . ?
Ni2 O2 C10 N4 -177.9(4) . . . . ?
Ni2 O2 C10 C9 1.3(6) . . . . ?
C6 N4 C10 O2 -174.4(5) . . . . ?
Ni1 N4 C10 O2 5.9(8) . . . . ?
C6 N4 C10 C9 6.4(7) . . . . ?
Ni1 N4 C10 C9 -173.3(3) . . . . ?
O1 C9 C10 O2 -4.2(7) . . . . ?
N3 C9 C10 O2 177.3(5) . . . . ?
O1 C9 C10 N4 175.0(5) . . . . ?
N3 C9 C10 N4 -3.4(7) . . . . ?
C15 N5 C11 C12 1.6(8) . . . . ?
Ni2 N5 C11 C12 -169.6(4) . . . . ?
N5 C11 C12 C13 -1.6(9) . . . . ?
C11 C12 C13 C14 1.0(9) . . . . ?
C12 C13 C14 C15 -0.4(8) . . . . ?
C11 N5 C15 C14 -1.0(8) . . . . ?
Ni2 N5 C15 C14 171.0(4) . . . . ?
C11 N5 C15 C16 179.7(4) . . . . ?
Ni2 N5 C15 C16 -8.4(6) . . . . ?
C13 C14 C15 N5 0.4(8) . . . . ?
C13 C14 C15 C16 179.7(5) . . . . ?
N7 N6 C16 N8 -0.9(8) . . . . ?
N7 N6 C16 C15 178.5(4) . . . . ?
C20 N8 C16 N6 5.7(8) . . . . ?
Ni2 N8 C16 N6 -178.1(4) . . . . ?
C20 N8 C16 C15 -173.7(4) . . . . ?
Ni2 N8 C16 C15 2.5(5) . . . . ?
N5 C15 C16 N6 -175.7(5) . . . . ?
C14 C15 C16 N6 4.9(7) . . . . ?
N5 C15 C16 N8 3.8(6) . . . . ?
C14 C15 C16 N8 -175.6(5) . . . . ?
Ni3 O3 C19 N7 175.6(4) . . . . ?
Ni3 O3 C19 C20 -4.9(6) . . . . ?
N6 N7 C19 O3 -179.3(5) . . . . ?
N6 N7 C19 C20 1.1(7) . . . . ?
Ni3 O4 C20 N8 179.9(4) . . . . ?
Ni3 O4 C20 C19 1.8(6) . . . . ?
C16 N8 C20 O4 175.2(5) . . . . ?
Ni2 N8 C20 O4 -0.4(7) . . . . ?
C16 N8 C20 C19 -6.7(7) . . . . ?
Ni2 N8 C20 C19 177.7(3) . . . . ?
O3 C19 C20 O4 2.3(7) . . . . ?
N7 C19 C20 O4 -178.1(5) . . . . ?
O3 C19 C20 N8 -175.9(5) . . . . ?
N7 C19 C20 N8 3.7(7) . . . . ?
C25 N9 C21 C22 0.0(9) . . . . ?
Ni3 N9 C21 C22 174.9(5) . . . . ?
N9 C21 C22 C23 -0.5(10) . . . . ?
C21 C22 C23 C24 0.6(10) . . . . ?
C22 C23 C24 C25 -0.2(9) . . . . ?
C21 N9 C25 C24 0.4(8) . . . . ?
Ni3 N9 C25 C24 -175.0(4) . . . . ?
C21 N9 C25 C26 -177.3(5) . . . . ?
Ni3 N9 C25 C26 7.4(6) . . . . ?
C23 C24 C25 N9 -0.3(8) . . . . ?
C23 C24 C25 C26 177.1(5) . . . . ?
N11 N10 C26 N12 0.9(8) . . . . ?
N11 N10 C26 C25 -178.0(4) . . . . ?
C30 N12 C26 N10 -7.6(8) . . . . ?
Ni3 N12 C26 N10 175.8(4) . . . . ?
C30 N12 C26 C25 171.4(4) . . . . ?
Ni3 N12 C26 C25 -5.2(6) . . . . ?
N9 C25 C26 N10 177.8(5) . . . . ?
C24 C25 C26 N10 0.2(8) . . . . ?
N9 C25 C26 N12 -1.3(7) . . . . ?
C24 C25 C26 N12 -178.9(5) . . . . ?
Ni4 O5 C29 N11 -173.1(4) . . . . ?
Ni4 O5 C29 C30 6.7(5) . . . . ?
N10 N11 C29 O5 178.9(5) . . . . ?
N10 N11 C29 C30 -1.0(7) . . . . ?
Ni4 O6 C30 N12 -179.9(4) . . . . ?
Ni4 O6 C30 C29 -2.3(6) . . . . ?
C26 N12 C30 O6 -172.9(5) . . . . ?
Ni3 N12 C30 O6 3.2(8) . . . . ?
C26 N12 C30 C29 9.6(7) . . . . ?
Ni3 N12 C30 C29 -174.3(3) . . . . ?
O5 C29 C30 O6 -3.3(7) . . . . ?
N11 C29 C30 O6 176.6(5) . . . . ?
O5 C29 C30 N12 174.4(5) . . . . ?
N11 C29 C30 N12 -5.8(7) . . . . ?
C35 N13 C31 C32 -2.6(9) . . . . ?
Ni4 N13 C31 C32 -174.9(5) . . . . ?
N13 C31 C32 C33 2.9(10) . . . . ?
C31 C32 C33 C34 -0.7(10) . . . . ?
C32 C33 C34 C35 -1.7(9) . . . . ?
C31 N13 C35 C34 0.1(8) . . . . ?
Ni4 N13 C35 C34 173.2(4) . . . . ?
C31 N13 C35 C37 178.9(5) . . . . ?
Ni4 N13 C35 C37 -8.1(6) . . . . ?
C33 C34 C35 N13 2.0(8) . . . . ?
C33 C34 C35 C37 -176.7(5) . . . . ?
N15 N14 C37 N16 0.7(8) . . . . ?
N15 N14 C37 C35 178.5(5) . . . . ?
C40 N16 C37 N14 4.9(8) . . . . ?
Ni4 N16 C37 N14 -177.9(5) . . . . ?
C40 N16 C37 C35 -172.9(4) . . . . ?
Ni4 N16 C37 C35 4.2(6) . . . . ?
N13 C35 C37 N14 -175.6(5) . . . . ?
C34 C35 C37 N14 3.2(8) . . . . ?
N13 C35 C37 N16 2.5(7) . . . . ?
C34 C35 C37 N16 -178.8(5) . . . . ?
Ni1 O7 C39 N15 172.7(4) . . . . ?
Ni1 O7 C39 C40 -8.3(6) . . . . ?
N14 N15 C39 O7 -178.6(5) . . . . ?
N14 N15 C39 C40 2.4(8) . . . . ?
Ni1 O8 C40 N16 -177.2(4) . . . . ?
Ni1 O8 C40 C39 3.4(6) . . . . ?
C37 N16 C40 O8 174.1(5) . . . . ?
Ni4 N16 C40 O8 -2.7(8) . . . . ?
C37 N16 C40 C39 -6.5(7) . . . . ?
Ni4 N16 C40 C39 176.7(3) . . . . ?
O7 C39 C40 O8 3.7(8) . . . . ?
N15 C39 C40 O8 -177.3(5) . . . . ?
O7 C39 C40 N16 -175.8(5) . . . . ?
N15 C39 C40 N16 3.2(7) . . . . ?
